data_1528401
loop_
_publ_author_name
'Chaker, H.'
'Ben Hassen, R.'
'Roisnel, T.'
'Amami, M.'
'Cador, O.'

_publ_section_title
;
 Neutron powder diffraction studies of Nd Sr Ni(1-x) Cu(x) O(4-delta), 0
 <= x <= 1, and magnetic properties
;
_journal_name_full 'Solid State Sciences'
_journal_page_first 142
_journal_page_last 148
_journal_volume 8
_journal_year 2006
_chemical_formula_sum 'Cu0.2 Nd Ni0.8 O3.94 Sr'
_chemical_name_systematic 'Nd Sr Ni0.8 Cu0.2 O3.94'
_space_group_IT_number 139
_symmetry_space_group_name_Hall '-I 4 2'
_symmetry_space_group_name_H-M 'I 4/m m m'
_cell_angle_alpha 90
_cell_angle_beta 90
_cell_angle_gamma 90
_cell_formula_units_Z 2
_cell_length_a 3.7756
_cell_length_b 3.7756
_cell_length_c 12.47488
_cell_volume 177.831
_citation_journal_id_ASTM SSSCFJ
_cod_data_source_file Chaker_SSSCFJ_2006_749.cif
_cod_data_source_block Cu0.2Nd1Ni0.8O3.94Sr1
_cod_original_cell_volume 177.8313
_cod_original_formula_sum 'Cu0.2 Nd1 Ni0.8 O3.94 Sr1'
_cod_database_code 1528401

loop_
_symmetry_equiv_pos_as_xyz
x,y,z
-y,x,z
-x,-y,z
y,-x,z
x,-y,-z
y,x,-z
-x,y,-z
-y,-x,-z
-x,-y,-z
y,-x,-z
x,y,-z
-y,x,-z
-x,y,z
-y,-x,z
x,-y,z
y,x,z
x+1/2,y+1/2,z+1/2
-y+1/2,x+1/2,z+1/2
-x+1/2,-y+1/2,z+1/2
y+1/2,-x+1/2,z+1/2
x+1/2,-y+1/2,-z+1/2
y+1/2,x+1/2,-z+1/2
-x+1/2,y+1/2,-z+1/2
-y+1/2,-x+1/2,-z+1/2
-x+1/2,-y+1/2,-z+1/2
y+1/2,-x+1/2,-z+1/2
x+1/2,y+1/2,-z+1/2
-y+1/2,x+1/2,-z+1/2
-x+1/2,y+1/2,z+1/2
-y+1/2,-x+1/2,z+1/2
x+1/2,-y+1/2,z+1/2
y+1/2,x+1/2,z+1/2

loop_
_atom_site_label
_atom_site_type_symbol
_atom_site_fract_x
_atom_site_fract_y
_atom_site_fract_z
_atom_site_occupancy
_atom_site_U_iso_or_equiv
Cu1 Cu+2 0 0 0 0.2 0.0
Ni1 Ni+3 0 0 0 0.8 0.0
Nd1 Nd+3 0 0 0.35973 0.5 0.0
Sr1 Sr+2 0 0 0.35973 0.5 0.0
O1 O-2 0 0 0.16691 1 0.0
O2 O-2 0 0.5 0 0.972 0.0
